data_4022627
loop_
_publ_author_name
'Marek Stankevi\<c'
'K. Micha\/l Pietrusiewicz'

_publ_section_title
;
 Resolution and Stereochemistry of tert-Butylphenylphosphinous Acid-Borane
;
_journal_name_full 'Journal of Organic Chemistry'
_journal_page_first 816
_journal_page_last 822
_journal_paper_doi 10.1021/jo061896e
_journal_volume 72
_journal_year 2007
_chemical_formula_sum 'C29 H40 B N2 O2 P'
_chemical_formula_weight 490.41
_chemical_name_systematic
;
 ?
;
_space_group_IT_number 4
_symmetry_cell_setting monoclinic
_symmetry_space_group_name_Hall 'P 2yb'
_symmetry_space_group_name_H-M 'P 1 21 1'
_atom_sites_solution_hydrogens geom
_atom_sites_solution_primary direct
_atom_sites_solution_secondary difmap
_audit_creation_method SHELXL-97
_cell_angle_alpha 90.00
_cell_angle_beta 103.11
_cell_angle_gamma 90.00
_cell_formula_units_Z 2
_cell_length_a 9.250
_cell_length_b 13.014
_cell_length_c 12.342
_cell_measurement_reflns_used 24
_cell_measurement_temperature 293(2)
_cell_measurement_theta_max 46.48
_cell_measurement_theta_min 41.15
_cell_volume 1447.0
_computing_cell_refinement 'Express, Nonius BV'
_computing_data_collection 'Express, Nonius BV'
_computing_data_reduction 'OpenMoleN, Nonius BV'
_computing_structure_refinement 'SHELXL-97 (Sheldrick, 1997)'
_diffrn_ambient_temperature 293(2)
_diffrn_measured_fraction_theta_full 0.763
_diffrn_measured_fraction_theta_max 0.763
_diffrn_measurement_device_type MACH3
_diffrn_measurement_method omega\2theta
_diffrn_radiation_monochromator graphite
_diffrn_radiation_source 'fine-focus sealed tube'
_diffrn_radiation_type CuK\a
_diffrn_radiation_wavelength 1.54184
_diffrn_reflns_av_R_equivalents 0.0000
_diffrn_reflns_av_sigmaI/netI 0.0336
_diffrn_reflns_limit_h_max 11
_diffrn_reflns_limit_h_min 0
_diffrn_reflns_limit_k_max 16
_diffrn_reflns_limit_k_min 0
_diffrn_reflns_limit_l_max 14
_diffrn_reflns_limit_l_min -15
_diffrn_reflns_number 2347
_diffrn_reflns_theta_full 73.90
_diffrn_reflns_theta_max 73.90
_diffrn_reflns_theta_min 3.68
_diffrn_standards_decay_% 1.5
_diffrn_standards_interval_count 100
_diffrn_standards_interval_time 3600s
_diffrn_standards_number 3
_exptl_absorpt_coefficient_mu 1.038
_exptl_absorpt_correction_T_max 99.97
_exptl_absorpt_correction_T_min 84.54
_exptl_absorpt_correction_type psi-scan
_exptl_crystal_colour colorless
_exptl_crystal_density_diffrn 1.126
_exptl_crystal_density_method 'not measured'
_exptl_crystal_description plate
_exptl_crystal_F_000 528
_exptl_crystal_size_max 0.77
_exptl_crystal_size_mid 0.385
_exptl_crystal_size_min 0.28
_refine_diff_density_max 0.442
_refine_diff_density_min -0.286
_refine_diff_density_rms 0.047
_refine_ls_abs_structure_details 'Flack H D (1983), Acta Cryst. A39, 876-881'
_refine_ls_abs_structure_Flack 0.02(4)
_refine_ls_extinction_coef 0.0085(13)
_refine_ls_extinction_expression Fc^*^=kFc[1+0.001xFc^2^\l^3^/sin(2\q)]^-1/4^
_refine_ls_extinction_method SHELXL
_refine_ls_goodness_of_fit_ref 1.058
_refine_ls_hydrogen_treatment mixed
_refine_ls_matrix_type full
_refine_ls_number_parameters 357
_refine_ls_number_reflns 2347
_refine_ls_number_restraints 1
_refine_ls_restrained_S_all 1.059
_refine_ls_R_factor_all 0.0461
_refine_ls_R_factor_gt 0.0461
_refine_ls_shift/su_max 0.238
_refine_ls_shift/su_mean 0.098
_refine_ls_structure_factor_coef Fsqd
_refine_ls_weighting_details 'calc w=1/[\s^2^(Fo^2^)+(0.1022P)^2^+0.0126P] where P=(Fo^2^+2Fc^2^)/3'
_refine_ls_weighting_scheme calc
_refine_ls_wR_factor_gt 0.1274
_refine_ls_wR_factor_ref 0.1274
_reflns_number_gt 2347
_reflns_number_total 2347
_reflns_threshold_expression >2sigma(I)
_cod_data_source_file jo061896esi20060913_120535.cif
_cod_data_source_block sw_78_Stankewicz
_cod_depositor_comments
;
The following automatic conversions were performed:
'_symmetry_cell_setting' value 'Monoclinic' changed to 'monoclinic'
according to '/home/saulius/struct/CIF-dictionaries/cif_core.dic'
dictionary named 'cif_core.dic' version 2.4.1 from 2010-06-29.

Automatic conversion script
Id: cif_fix_enum 1527 2010-12-29 10:47:43Z saulius 
;
_cod_original_sg_symbol_H-M 'P 21'
_cod_database_code 4022627

loop_
_symmetry_equiv_pos_as_xyz
'x, y, z'
'-x, y+1/2, -z'

loop_
_atom_site_label
_atom_site_type_symbol
_atom_site_fract_x
_atom_site_fract_y
_atom_site_fract_z
_atom_site_U_iso_or_equiv
_atom_site_adp_type
_atom_site_occupancy
_atom_site_symmetry_multiplicity
_atom_site_calc_flag
_atom_site_refinement_flags
P1 P 0.14383(10) 0.62554(7) 0.64480(9) 0.0451(3) Uani 1 1 d .
O2 O 0.1804(3) 0.5249(2) 0.7101(2) 0.0514(7) Uani 1 1 d .
O3 O 0.3039(4) 0.4362(2) 1.0481(3) 0.0608(8) Uani 1 1 d .
N4 N 0.0317(4) 0.4462(3) 0.8409(3) 0.0456(7) Uani 1 1 d .
N5 N 0.5764(4) 0.1284(4) 0.9526(3) 0.0599(9) Uani 1 1 d .
C6 C 0.3919(5) 0.3014(3) 0.9440(3) 0.0459(9) Uani 1 1 d .
C7 C 0.5125(4) 0.1722(3) 0.8523(3) 0.0468(8) Uani 1 1 d .
C8 C 0.1270(5) 0.3575(3) 0.8951(4) 0.0454(9) Uani 1 1 d .
C9 C 0.4222(4) 0.2610(3) 0.8437(3) 0.0409(8) Uani 1 1 d .
C10 C 0.3666(5) 0.3038(3) 0.7369(3) 0.0487(9) Uani 1 1 d .
H10 H 0.3074 0.3623 0.7293 0.058 Uiso 1 1 calc R
C11 C 0.2884(5) 0.3935(3) 0.9408(3) 0.0459(9) Uani 1 1 d .
C12 C 0.5425(5) 0.1276(4) 0.7557(4) 0.0570(10) Uani 1 1 d .
H12 H 0.6010 0.0689 0.7616 0.068 Uiso 1 1 calc R
C13 C -0.1048(5) 0.4028(4) 0.7650(4) 0.0574(11) Uani 1 1 d .
H13A H -0.0785 0.3695 0.7019 0.069 Uiso 1 1 calc R
H13B H -0.1745 0.4576 0.7374 0.069 Uiso 1 1 calc R
C14 C 0.3211(4) 0.6872(3) 0.6463(4) 0.0482(9) Uani 1 1 d .
C15 C 0.3995(6) 0.2594(4) 0.6450(4) 0.0627(12) Uani 1 1 d .
H15 H 0.3640 0.2886 0.5752 0.075 Uiso 1 1 calc R
C16 C 0.4596(6) 0.2573(4) 1.0421(4) 0.0637(12) Uani 1 1 d .
H16 H 0.4469 0.2846 1.1090 0.076 Uiso 1 1 calc R
C17 C -0.1257(6) 0.4562(4) 0.9788(5) 0.0628(12) Uani 1 1 d .
C18 C -0.0144(5) 0.5137(3) 0.9250(4) 0.0564(10) Uani 1 1 d .
H18A H -0.0599 0.5759 0.8894 0.068 Uiso 1 1 calc R
H18B H 0.0720 0.5332 0.9819 0.068 Uiso 1 1 calc R
C19 C 0.0510(5) 0.3085(4) 0.9808(4) 0.0603(12) Uani 1 1 d .
H19A H 0.0986 0.3316 1.0551 0.072 Uiso 1 1 calc R
H19B H 0.0593 0.2343 0.9785 0.072 Uiso 1 1 calc R
C20 C 0.0692(6) 0.5923(4) 0.4982(4) 0.0692(14) Uani 1 1 d .
C21 C 0.4876(5) 0.1691(4) 0.6555(4) 0.0640(12) Uani 1 1 d .
H21 H 0.5073 0.1385 0.5923 0.077 Uiso 1 1 calc R
C22 C 0.5500(7) 0.1693(4) 1.0416(4) 0.0708(14) Uani 1 1 d .
H22 H 0.5929 0.1391 1.1096 0.085 Uiso 1 1 calc R
C23 C -0.1127(6) 0.3402(4) 0.9530(5) 0.0660(13) Uani 1 1 d .
C24 C 0.4494(4) 0.6307(6) 0.6640(4) 0.0651(12) Uani 1 1 d .
H24 H 0.4447 0.5599 0.6731 0.078 Uiso 1 1 calc R
C25 C 0.3326(6) 0.7920(4) 0.6333(5) 0.0720(14) Uani 1 1 d .
H25 H 0.2477 0.8326 0.6219 0.086 Uiso 1 1 calc R
C26 C -0.1761(6) 0.3250(5) 0.8294(5) 0.0751(15) Uani 1 1 d .
H26A H -0.2828 0.3348 0.8126 0.090 Uiso 1 1 calc R
H26B H -0.1558 0.2558 0.8080 0.090 Uiso 1 1 calc R
C27 C -0.1030(8) 0.4811(6) 1.1002(5) 0.0816(17) Uani 1 1 d .
C28 C 0.5950(7) 0.7768(7) 0.6541(5) 0.092(2) Uani 1 1 d .
H28 H 0.6870 0.8064 0.6558 0.110 Uiso 1 1 calc R
C29 C 0.5841(6) 0.6757(7) 0.6685(5) 0.0882(19) Uani 1 1 d .
H29 H 0.6692 0.6353 0.6817 0.106 Uiso 1 1 calc R
C30 C 0.4693(8) 0.8374(5) 0.6369(5) 0.090(2) Uani 1 1 d .
H30 H 0.4761 0.9080 0.6278 0.109 Uiso 1 1 calc R
C31 C 0.0521(9) 0.6872(6) 0.4250(6) 0.103(3) Uani 1 1 d .
H31A H -0.0113 0.7358 0.4501 0.154 Uiso 1 1 calc R
H31B H 0.0090 0.6682 0.3494 0.154 Uiso 1 1 calc R
H31C H 0.1478 0.7176 0.4292 0.154 Uiso 1 1 calc R
C32 C 0.1703(10) 0.5150(6) 0.4595(6) 0.105(2) Uani 1 1 d .
H32A H 0.1800 0.4549 0.5057 0.157 Uiso 1 1 calc R
H32B H 0.2663 0.5452 0.4646 0.157 Uiso 1 1 calc R
H32C H 0.1282 0.4960 0.3837 0.157 Uiso 1 1 calc R
C33 C -0.0828(8) 0.5423(7) 0.4901(6) 0.109(3) Uani 1 1 d .
H33A H -0.1478 0.5904 0.5141 0.164 Uiso 1 1 calc R
H33B H -0.0717 0.4825 0.5368 0.164 Uiso 1 1 calc R
H33C H -0.1242 0.5227 0.4145 0.164 Uiso 1 1 calc R
B34 B 0.0177(8) 0.7140(6) 0.7038(8) 0.082(2) Uani 1 1 d .
C35 C -0.2070(12) 0.5140(12) 1.1434(7) 0.188(7) Uani 1 1 d .
H35A H -0.3018 0.5235 1.0992 0.225 Uiso 1 1 calc R
H35B H -0.1881 0.5284 1.2191 0.225 Uiso 1 1 calc R
H11 H 0.314(4) 0.438(4) 0.892(4) 0.047(12) Uiso 1 1 d .
H8 H 0.131(6) 0.315(5) 0.841(5) 0.076(16) Uiso 1 1 d .
H2B H 0.088(7) 0.746(5) 0.790(6) 0.097(19) Uiso 1 1 d .
H1B H -0.085(7) 0.680(5) 0.695(5) 0.089(18) Uiso 1 1 d .
H27 H 0.005(7) 0.478(6) 1.150(6) 0.10(2) Uiso 1 1 d .
H17 H -0.216(5) 0.478(4) 0.944(4) 0.053(13) Uiso 1 1 d .
H23 H -0.173(5) 0.303(5) 0.997(5) 0.071(15) Uiso 1 1 d .
H3B H 0.000(7) 0.786(7) 0.655(6) 0.12(2) Uiso 1 1 d .
H2 H 0.081(8) 0.504(6) 0.774(7) 0.09(2) Uiso 1 1 d .
H3 H 0.35(2) 0.51(2) 1.067(18) 0.14(13) Uiso 1 1 d .

loop_
_atom_site_aniso_label
_atom_site_aniso_U_11
_atom_site_aniso_U_22
_atom_site_aniso_U_33
_atom_site_aniso_U_23
_atom_site_aniso_U_13
_atom_site_aniso_U_12
P1 0.0420(4) 0.0364(4) 0.0572(5) 0.0093(5) 0.0119(4) 0.0012(5)
O2 0.0586(15) 0.0412(15) 0.0584(17) 0.0176(13) 0.0215(13) 0.0071(13)
O3 0.091(2) 0.0417(16) 0.0524(17) -0.0119(14) 0.0228(15) -0.0057(16)
N4 0.0568(18) 0.0333(15) 0.0512(18) -0.0046(14) 0.0220(15) -0.0046(14)
N5 0.077(2) 0.0446(17) 0.0541(19) 0.0099(19) 0.0070(16) 0.013(2)
C6 0.061(2) 0.0316(17) 0.045(2) -0.0003(16) 0.0120(17) -0.0041(17)
C7 0.053(2) 0.0353(18) 0.051(2) 0.0018(17) 0.0092(17) 0.0014(17)
C8 0.060(2) 0.0297(17) 0.053(2) -0.0080(16) 0.0243(19) -0.0049(16)
C9 0.0462(18) 0.0324(17) 0.0459(19) 0.0023(15) 0.0143(15) -0.0016(14)
C10 0.058(2) 0.045(2) 0.045(2) 0.0056(18) 0.0170(17) 0.0074(18)
C11 0.064(2) 0.0307(18) 0.047(2) -0.0019(16) 0.0219(18) -0.0036(17)
C12 0.065(2) 0.044(2) 0.064(2) -0.007(2) 0.0193(19) 0.012(2)
C13 0.055(2) 0.061(3) 0.058(2) -0.009(2) 0.0169(19) -0.008(2)
C14 0.0438(19) 0.049(2) 0.052(2) 0.0026(18) 0.0129(17) -0.0062(17)
C15 0.078(3) 0.064(3) 0.048(2) 0.009(2) 0.021(2) 0.018(2)
C16 0.093(3) 0.049(2) 0.047(2) -0.001(2) 0.012(2) 0.010(2)
C17 0.061(3) 0.070(3) 0.066(3) 0.000(2) 0.031(2) 0.008(2)
C18 0.069(3) 0.042(2) 0.063(3) -0.0083(19) 0.027(2) 0.003(2)
C19 0.077(3) 0.037(2) 0.077(3) 0.005(2) 0.037(2) -0.008(2)
C20 0.081(3) 0.065(3) 0.054(3) 0.011(2) -0.001(2) -0.020(2)
C21 0.075(3) 0.068(3) 0.052(2) -0.009(2) 0.021(2) 0.015(2)
C22 0.105(4) 0.052(3) 0.051(2) 0.011(2) 0.007(2) 0.020(3)
C23 0.071(3) 0.063(3) 0.076(3) 0.003(3) 0.041(3) -0.015(3)
C24 0.050(2) 0.083(3) 0.066(3) 0.013(3) 0.0214(18) 0.009(3)
C25 0.070(3) 0.050(3) 0.097(4) 0.008(3) 0.020(3) -0.010(2)
C26 0.071(3) 0.069(3) 0.091(4) -0.018(3) 0.032(3) -0.025(3)
C27 0.094(4) 0.092(4) 0.067(3) 0.000(3) 0.036(3) 0.017(3)
C28 0.065(3) 0.141(7) 0.075(4) -0.013(4) 0.024(3) -0.044(4)
C29 0.053(3) 0.128(6) 0.087(4) 0.008(4) 0.024(3) -0.002(3)
C30 0.110(5) 0.069(4) 0.099(5) -0.007(3) 0.035(4) -0.040(4)
C31 0.114(5) 0.096(5) 0.081(4) 0.041(4) -0.013(4) -0.032(4)
C32 0.155(7) 0.087(5) 0.077(4) -0.017(4) 0.035(4) -0.024(5)
C33 0.104(5) 0.134(7) 0.078(4) 0.007(4) -0.008(4) -0.064(5)
B34 0.062(3) 0.053(3) 0.140(7) 0.008(4) 0.040(4) 0.013(3)
C35 0.168(8) 0.326(19) 0.081(5) -0.022(8) 0.052(5) 0.113(11)

loop_
_atom_type_symbol
_atom_type_description
_atom_type_scat_dispersion_real
_atom_type_scat_dispersion_imag
_atom_type_scat_source
P P 0.2955 0.4335 'International Tables Vol C Tables 4.2.6.8 and 6.1.1.4'
O O 0.0492 0.0322 'International Tables Vol C Tables 4.2.6.8 and 6.1.1.4'
N N 0.0311 0.0180 'International Tables Vol C Tables 4.2.6.8 and 6.1.1.4'
C C 0.0181 0.0091 'International Tables Vol C Tables 4.2.6.8 and 6.1.1.4'
B B 0.0090 0.0039 'International Tables Vol C Tables 4.2.6.8 and 6.1.1.4'
H H 0.0000 0.0000 'International Tables Vol C Tables 4.2.6.8 and 6.1.1.4'

loop_
_geom_angle_atom_site_label_1
_geom_angle_atom_site_label_2
_geom_angle_atom_site_label_3
_geom_angle
O2 P1 C14 106.24(18)
O2 P1 C20 107.7(2)
C14 P1 C20 104.5(2)
O2 P1 B34 113.4(3)
C14 P1 B34 111.0(3)
C20 P1 B34 113.3(4)
C18 N4 C13 108.8(3)
C18 N4 C8 111.7(3)
C13 N4 C8 108.2(3)
C22 N5 C7 118.1(4)
C16 C6 C9 118.4(4)
C16 C6 C11 120.9(4)
C9 C6 C11 120.7(3)
N5 C7 C12 117.8(4)
N5 C7 C9 122.3(4)
C12 C7 C9 119.9(4)
N4 C8 C19 108.0(3)
N4 C8 C11 110.4(3)
C19 C8 C11 115.4(4)
C7 C9 C10 118.4(4)
C7 C9 C6 117.6(3)
C10 C9 C6 124.0(3)
C15 C10 C9 120.2(4)
O3 C11 C6 110.8(3)
O3 C11 C8 110.3(3)
C6 C11 C8 108.6(3)
C21 C12 C7 120.6(4)
N4 C13 C26 109.1(4)
C24 C14 C25 117.5(5)
C24 C14 P1 120.7(4)
C25 C14 P1 121.8(4)
C10 C15 C21 120.3(4)
C6 C16 C22 119.3(4)
C27 C17 C18 111.7(5)
C27 C17 C23 114.5(5)
C18 C17 C23 107.1(4)
N4 C18 C17 109.8(4)
C8 C19 C23 108.5(4)
C31 C20 C32 109.9(6)
C31 C20 C33 109.7(5)
C32 C20 C33 108.6(6)
C31 C20 P1 111.1(4)
C32 C20 P1 110.2(4)
C33 C20 P1 107.3(4)
C12 C21 C15 120.5(4)
N5 C22 C16 124.1(5)
C26 C23 C19 109.1(4)
C26 C23 C17 107.6(5)
C19 C23 C17 109.5(4)
C29 C24 C14 121.7(7)
C14 C25 C30 120.7(6)
C23 C26 C13 108.9(4)
C35 C27 C17 122.8(7)
C29 C28 C30 119.7(6)
C28 C29 C24 120.9(7)
C28 C30 C25 119.5(6)

loop_
_geom_bond_atom_site_label_1
_geom_bond_atom_site_label_2
_geom_bond_distance
P1 O2 1.535(3)
P1 C14 1.822(4)
P1 C20 1.836(5)
P1 B34 1.898(7)
O3 C11 1.412(5)
N4 C18 1.495(5)
N4 C13 1.501(5)
N4 C8 1.513(5)
N5 C22 1.293(7)
N5 C7 1.369(5)
C6 C16 1.358(6)
C6 C9 1.430(5)
C6 C11 1.529(6)
C7 C12 1.408(6)
C7 C9 1.415(5)
C8 C19 1.536(6)
C8 C11 1.543(6)
C9 C10 1.416(5)
C10 C15 1.368(6)
C12 C21 1.340(7)
C13 C26 1.526(7)
C14 C24 1.371(6)
C14 C25 1.380(7)
C15 C21 1.419(7)
C16 C22 1.419(7)
C17 C27 1.500(8)
C17 C18 1.540(7)
C17 C23 1.554(8)
C19 C23 1.532(7)
C20 C31 1.517(8)
C20 C32 1.522(10)
C20 C33 1.532(7)
C23 C26 1.518(8)
C24 C29 1.366(8)
C25 C30 1.387(7)
C27 C35 1.275(9)
C28 C29 1.335(11)
C28 C30 1.381(10)

loop_
_geom_torsion_atom_site_label_1
_geom_torsion_atom_site_label_2
_geom_torsion_atom_site_label_3
_geom_torsion_atom_site_label_4
_geom_torsion
C22 N5 C7 C12 179.6(5)
C22 N5 C7 C9 1.3(7)
C18 N4 C8 C19 47.5(4)
C13 N4 C8 C19 -72.2(4)
C18 N4 C8 C11 -79.6(4)
C13 N4 C8 C11 160.7(3)
N5 C7 C9 C10 177.1(4)
C12 C7 C9 C10 -1.2(6)
N5 C7 C9 C6 -3.5(6)
C12 C7 C9 C6 178.3(4)
C16 C6 C9 C7 4.7(6)
C11 C6 C9 C7 -176.6(3)
C16 C6 C9 C10 -175.8(4)
C11 C6 C9 C10 2.9(6)
C7 C9 C10 C15 0.3(6)
C6 C9 C10 C15 -179.1(4)
C16 C6 C11 O3 13.7(6)
C9 C6 C11 O3 -165.0(3)
C16 C6 C11 C8 -107.6(5)
C9 C6 C11 C8 73.7(5)
N4 C8 C11 O3 84.7(4)
C19 C8 C11 O3 -38.2(5)
N4 C8 C11 C6 -153.7(3)
C19 C8 C11 C6 83.4(4)
N5 C7 C12 C21 -177.6(5)
C9 C7 C12 C21 0.7(7)
C18 N4 C13 C26 -70.2(5)
C8 N4 C13 C26 51.3(5)
O2 P1 C14 C24 22.4(4)
C20 P1 C14 C24 -91.4(4)
B34 P1 C14 C24 146.1(5)
O2 P1 C14 C25 -155.7(4)
C20 P1 C14 C25 90.5(5)
B34 P1 C14 C25 -31.9(6)
C9 C10 C15 C21 1.1(7)
C9 C6 C16 C22 -4.0(7)
C11 C6 C16 C22 177.4(5)
C13 N4 C18 C17 50.0(5)
C8 N4 C18 C17 -69.4(5)
C27 C17 C18 N4 143.0(5)
C23 C17 C18 N4 16.9(6)
N4 C8 C19 C23 19.4(5)
C11 C8 C19 C23 143.5(4)
O2 P1 C20 C31 -171.3(5)
C14 P1 C20 C31 -58.6(5)
B34 P1 C20 C31 62.3(6)
O2 P1 C20 C32 -49.3(5)
C14 P1 C20 C32 63.4(5)
B34 P1 C20 C32 -175.6(5)
O2 P1 C20 C33 68.8(5)
C14 P1 C20 C33 -178.5(5)
B34 P1 C20 C33 -57.5(6)
C7 C12 C21 C15 0.7(8)
C10 C15 C21 C12 -1.6(8)
C7 N5 C22 C16 -0.4(9)
C6 C16 C22 N5 1.9(9)
C8 C19 C23 C26 47.1(5)
C8 C19 C23 C17 -70.4(5)
C27 C17 C23 C26 165.8(4)
C18 C17 C23 C26 -69.8(5)
C27 C17 C23 C19 -75.7(5)
C18 C17 C23 C19 48.7(6)
C25 C14 C24 C29 -0.1(7)
P1 C14 C24 C29 -178.2(4)
C24 C14 C25 C30 0.6(8)
P1 C14 C25 C30 178.7(4)
C19 C23 C26 C13 -68.1(6)
C17 C23 C26 C13 50.6(5)
N4 C13 C26 C23 16.0(6)
C18 C17 C27 C35 126.0(11)
C23 C17 C27 C35 -112.2(11)
C30 C28 C29 C24 1.4(10)
C14 C24 C29 C28 -1.0(9)
C29 C28 C30 C25 -0.8(10)
C14 C25 C30 C28 -0.2(9)
